data_7206669
loop_
_publ_author_name
'Song, Yu-mei'
'Huang, Hai-xiao'
'Sun, Gong-ming'
'Liao, Zhen-wei'
'Luo, Ming-biao'
'Liu, Shu-juan'
'Luo, Feng'

_publ_section_title
;
 Multi-functional magnetic, ferroelectric, and fluorescent homochiral
 lanthanide (Ln)--camphorate compounds built on helical {Ln--O}n inorganic
 substructures
;
_journal_issue 22
_journal_name_full CrystEngComm
_journal_page_first 6827
_journal_paper_doi 10.1039/c1ce05604b
_journal_volume 13
_journal_year 2011
_chemical_absolute_configuration 0
_chemical_formula_sum 'C12 H19 O7 Tb'
_chemical_formula_weight 434.18
_chemical_name_systematic
;
?
;
_space_group_IT_number 170
_symmetry_cell_setting hexagonal
_symmetry_space_group_name_Hall 'P 65'
_symmetry_space_group_name_H-M 'P 65'
_atom_sites_solution_hydrogens geom
_atom_sites_solution_primary direct
_atom_sites_solution_secondary difmap
_audit_creation_method SHELXL-97
_cell_angle_alpha 90.00
_cell_angle_beta 90.00
_cell_angle_gamma 120.00
_cell_formula_units_Z 6
_cell_length_a 10.9106(2)
_cell_length_b 10.9106(2)
_cell_length_c 20.9713(7)
_cell_measurement_reflns_used 8817
_cell_measurement_temperature 296(2)
_cell_measurement_theta_max 27.58
_cell_measurement_theta_min 2.36
_cell_volume 2161.99(9)
_computing_cell_refinement 'Bruker SMART'
_computing_data_collection 'Bruker SMART'
_computing_data_reduction 'Bruker SAINT'
_computing_molecular_graphics 'Bruker SHELXTL'
_computing_publication_material 'Bruker SHELXTL'
_computing_structure_refinement 'SHELXL-97 (Sheldrick, 1997)'
_computing_structure_solution 'SHELXS-97 (Sheldrick, 1990)'
_diffrn_ambient_temperature 296(2)
_diffrn_measured_fraction_theta_full 1.000
_diffrn_measured_fraction_theta_max 1.000
_diffrn_measurement_device_type 'CCD area detector'
_diffrn_measurement_method 'phi and omega scans'
_diffrn_radiation_monochromator graphite
_diffrn_radiation_source 'fine-focus sealed tube'
_diffrn_radiation_type MoK\a
_diffrn_radiation_wavelength 0.71073
_diffrn_reflns_av_R_equivalents 0.0398
_diffrn_reflns_av_sigmaI/netI 0.0306
_diffrn_reflns_limit_h_max 12
_diffrn_reflns_limit_h_min -12
_diffrn_reflns_limit_k_max 10
_diffrn_reflns_limit_k_min -12
_diffrn_reflns_limit_l_max 24
_diffrn_reflns_limit_l_min -16
_diffrn_reflns_number 10565
_diffrn_reflns_theta_full 25.00
_diffrn_reflns_theta_max 25.00
_diffrn_reflns_theta_min 2.16
_exptl_absorpt_coefficient_mu 4.933
_exptl_absorpt_correction_T_max 0.5249
_exptl_absorpt_correction_T_min 0.4387
_exptl_absorpt_correction_type multi-scan
_exptl_absorpt_process_details
;
Higashi, T. . Program for Absorption Correction.

Rigaku Corporation, Tokyo, Japan.

;
_exptl_crystal_colour Colorless
_exptl_crystal_density_diffrn 1.992
_exptl_crystal_density_method 'not measured'
_exptl_crystal_description Block
_exptl_crystal_F_000 1260
_exptl_crystal_size_max 0.20
_exptl_crystal_size_mid 0.20
_exptl_crystal_size_min 0.15
_refine_diff_density_max 0.535
_refine_diff_density_min -0.557
_refine_diff_density_rms 0.084
_refine_ls_abs_structure_details 'Flack H D (1983), Acta Cryst. A39, 876-881'
_refine_ls_abs_structure_Flack 0.010(17)
_refine_ls_extinction_method none
_refine_ls_goodness_of_fit_ref 1.074
_refine_ls_hydrogen_treatment refU
_refine_ls_matrix_type full
_refine_ls_number_parameters 185
_refine_ls_number_reflns 1917
_refine_ls_number_restraints 1
_refine_ls_restrained_S_all 1.074
_refine_ls_R_factor_all 0.0209
_refine_ls_R_factor_gt 0.0203
_refine_ls_shift/su_max 0.001
_refine_ls_shift/su_mean 0.000
_refine_ls_structure_factor_coef Fsqd
_refine_ls_weighting_details 'calc w=1/[\s^2^(Fo^2^)+(0.0213P)^2^+0.9549P] where P=(Fo^2^+2Fc^2^)/3'
_refine_ls_weighting_scheme calc
_refine_ls_wR_factor_gt 0.0465
_refine_ls_wR_factor_ref 0.0469
_reflns_number_gt 1877
_reflns_number_total 1917
_reflns_threshold_expression >2sigma(I)
_cod_data_source_file c1ce05604b.txt
_cod_data_source_block 2
_cod_depositor_comments
;
The following automatic conversions were performed:

'_symmetry_cell_setting' value 'Hexagonal' changed to 'hexagonal'
according to /home/saulius/struct/CIF-dictionaries/cif_core.dic
dictionary named 'cif_core.dic' version 2.4.1 from
2010-06-29.

'_exptl_absorpt_correction_type' value 'Multi-scan'
changed to 'multi-scan' according to
/home/saulius/struct/CIF-dictionaries/cif_core.dic dictionary named
'cif_core.dic' version 2.4.1 from
2010-06-29.

'_refine_ls_hydrogen_treatment' value 'refu' changed to
'refU' according to
/home/saulius/struct/CIF-dictionaries/cif_core.dic dictionary named
'cif_core.dic' version 2.4.1 from 2010-06-29.

Automatic conversion script
Id: cif_fix_values 1715 2011-07-08 13:25:40Z adriana 
;
_cod_original_sg_symbol_H-M P6(5)
_cod_database_code 7206669

loop_
_symmetry_equiv_pos_as_xyz
'x, y, z'
'-y, x-y, z+2/3'
'-x+y, -x, z+1/3'
'-x, -y, z+1/2'
'y, -x+y, z+1/6'
'x-y, x, z+5/6'

loop_
_atom_site_label
_atom_site_type_symbol
_atom_site_fract_x
_atom_site_fract_y
_atom_site_fract_z
_atom_site_U_iso_or_equiv
_atom_site_adp_type
_atom_site_occupancy
_atom_site_symmetry_multiplicity
_atom_site_calc_flag
_atom_site_refinement_flags
C1 C 0.6398(6) 0.7127(6) 0.0798(3) 0.0277(13) Uani 1 1 d .
C2 C 0.4973(6) 0.6421(6) 0.0454(3) 0.0296(13) Uani 1 1 d .
C3 C 0.4669(6) 0.7544(7) 0.0150(3) 0.0339(15) Uani 1 1 d .
C4 C 0.5050(7) 0.8771(6) 0.0600(5) 0.059(2) Uani 1 1 d .
H4A H 0.6034 0.9207 0.0711 0.089 Uiso 1 1 calc R
H4B H 0.4485 0.8429 0.0980 0.089 Uiso 1 1 calc R
H4C H 0.4873 0.9453 0.0395 0.089 Uiso 1 1 calc R
C5 C 0.3026(6) 0.6655(6) 0.0054(3) 0.0282(13) Uani 1 1 d .
C6 C 0.2412(6) 0.7613(6) -0.0055(3) 0.0307(14) Uani 1 1 d .
C7 C 0.2635(9) 0.5672(8) -0.0523(4) 0.057(2) Uani 1 1 d .
H7A H 0.1634 0.5220 -0.0596 0.086 Uiso 1 1 calc R
H7B H 0.2896 0.4966 -0.0443 0.086 Uiso 1 1 calc R
H7C H 0.3131 0.6213 -0.0892 0.086 Uiso 1 1 calc R
C8 C 0.2527(6) 0.5771(7) 0.0667(4) 0.0514(18) Uani 1 1 d .
H8A H 0.2377 0.6296 0.1002 0.062 Uiso 1 1 calc R
H8B H 0.1644 0.4899 0.0593 0.062 Uiso 1 1 calc R
C9 C 0.3686(7) 0.5448(7) 0.0861(4) 0.0452(17) Uani 1 1 d .
H9A H 0.3389 0.4464 0.0779 0.054 Uiso 1 1 calc R
H9B H 0.3905 0.5640 0.1311 0.054 Uiso 1 1 calc R
C10 C 1.0456(7) 1.0748(6) -0.0252(3) 0.0346(15) Uani 1 1 d .
C11 C 0.9638(8) 1.1260(7) 0.0125(3) 0.0474(18) Uani 1 1 d .
H11A H 1.0267 1.2006 0.0406 0.071 Uiso 1 1 calc R
H11B H 0.8925 1.0493 0.0372 0.071 Uiso 1 1 calc R
H11C H 0.9195 1.1610 -0.0160 0.071 Uiso 1 1 calc R
C12 C 0.5496(9) 0.8142(11) -0.0468(4) 0.074(3) Uani 1 1 d .
H12A H 0.5252 0.8798 -0.0651 0.110 Uiso 1 1 calc R
H12B H 0.5264 0.7384 -0.0763 0.110 Uiso 1 1 calc R
H12C H 0.6492 0.8621 -0.0379 0.110 Uiso 1 1 calc R
H1M H 0.5045 0.5856 0.0072 0.088 Uiso 1 1 d R
O1 O 1.0901(5) 0.7533(5) 0.1616(2) 0.0480(12) Uani 1 1 d .
O2 O 1.0241(5) 0.9506(4) -0.0181(2) 0.0298(9) Uani 1 1 d .
O3 O 1.1386(5) 1.1559(5) -0.0642(2) 0.0426(12) Uani 1 1 d .
O4 O 0.7492(5) 0.7532(5) 0.0467(2) 0.0384(11) Uani 1 1 d .
O5 O 0.6401(4) 0.7248(4) 0.1396(2) 0.0374(10) Uani 1 1 d .
O6 O 0.2587(5) 0.8181(5) -0.0586(2) 0.0489(13) Uani 1 1 d .
O7 O 0.1762(5) 0.7827(5) 0.0384(2) 0.0474(13) Uani 1 1 d .
Tb1 Tb 0.96756(2) 0.77574(2) 0.06344(3) 0.02213(8) Uani 1 1 d .

loop_
_atom_site_aniso_label
_atom_site_aniso_U_11
_atom_site_aniso_U_22
_atom_site_aniso_U_33
_atom_site_aniso_U_23
_atom_site_aniso_U_13
_atom_site_aniso_U_12
C1 0.032(3) 0.028(3) 0.029(4) 0.000(3) -0.008(3) 0.020(3)
C2 0.031(3) 0.031(3) 0.028(3) -0.004(2) -0.006(3) 0.016(3)
C3 0.030(3) 0.040(3) 0.033(3) 0.010(3) 0.001(3) 0.018(3)
C4 0.057(4) 0.034(4) 0.095(6) -0.024(4) -0.035(5) 0.029(3)
C5 0.022(3) 0.033(3) 0.028(3) 0.000(3) -0.006(3) 0.013(3)
C6 0.024(3) 0.037(3) 0.028(3) -0.008(3) -0.010(3) 0.013(3)
C7 0.074(6) 0.061(5) 0.055(5) -0.025(4) -0.022(4) 0.048(5)
C8 0.033(3) 0.064(5) 0.056(4) 0.028(4) 0.015(4) 0.024(3)
C9 0.035(4) 0.044(4) 0.053(4) 0.016(4) 0.006(3) 0.017(3)
C10 0.048(4) 0.035(3) 0.025(3) 0.001(3) 0.002(3) 0.023(3)
C11 0.068(5) 0.050(4) 0.044(4) 0.001(4) 0.006(4) 0.044(4)
C12 0.052(5) 0.118(8) 0.062(6) 0.046(6) 0.016(4) 0.051(5)
O1 0.052(3) 0.066(3) 0.036(3) 0.001(2) -0.006(2) 0.037(3)
O2 0.036(2) 0.030(2) 0.029(2) 0.0074(19) 0.0063(18) 0.0202(18)
O3 0.059(3) 0.036(3) 0.037(3) 0.007(2) 0.014(3) 0.027(2)
O4 0.032(2) 0.055(3) 0.030(3) 0.003(2) -0.001(2) 0.023(2)
O5 0.037(2) 0.051(3) 0.023(2) -0.005(2) -0.004(2) 0.021(2)
O6 0.063(3) 0.060(3) 0.040(3) 0.002(3) -0.007(3) 0.043(3)
O7 0.036(2) 0.067(3) 0.052(3) -0.016(3) 0.002(2) 0.036(2)
Tb1 0.02220(14) 0.02433(15) 0.02080(13) 0.00034(12) 0.00156(13) 0.01234(11)

loop_
_atom_type_symbol
_atom_type_description
_atom_type_scat_dispersion_real
_atom_type_scat_dispersion_imag
_atom_type_scat_source
C C 0.0033 0.0016 'International Tables Vol C Tables 4.2.6.8 and 6.1.1.4'
H H 0.0000 0.0000 'International Tables Vol C Tables 4.2.6.8 and 6.1.1.4'
O O 0.0106 0.0060 'International Tables Vol C Tables 4.2.6.8 and 6.1.1.4'
Tb Tb -0.1723 4.1537 'International Tables Vol C Tables 4.2.6.8 and 6.1.1.4'

loop_
_geom_angle_atom_site_label_1
_geom_angle_atom_site_label_2
_geom_angle_atom_site_label_3
_geom_angle
_geom_angle_site_symmetry_1
_geom_angle_site_symmetry_3
O4 C1 O5 124.2(5) . .
O4 C1 C2 117.7(5) . .
O5 C1 C2 118.1(5) . .
C1 C2 C9 115.8(5) . .
C1 C2 C3 111.1(5) . .
C9 C2 C3 106.9(5) . .
C1 C2 H1M 107.8 . .
C9 C2 H1M 109.6 . .
C3 C2 H1M 105.2 . .
C4 C3 C12 107.9(6) . .
C4 C3 C2 111.6(5) . .
C12 C3 C2 111.8(5) . .
C4 C3 C5 110.5(5) . .
C12 C3 C5 113.8(6) . .
C2 C3 C5 101.2(5) . .
C3 C4 H4A 109.5 . .
C3 C4 H4B 109.5 . .
H4A C4 H4B 109.5 . .
C3 C4 H4C 109.5 . .
H4A C4 H4C 109.5 . .
H4B C4 H4C 109.5 . .
C6 C5 C7 107.5(5) . .
C6 C5 C8 114.8(5) . .
C7 C5 C8 109.6(6) . .
C6 C5 C3 110.9(5) . .
C7 C5 C3 111.6(5) . .
C8 C5 C3 102.6(5) . .
O6 C6 O7 121.7(6) . .
O6 C6 C5 118.0(6) . .
O7 C6 C5 120.3(5) . .
C5 C7 H7A 109.5 . .
C5 C7 H7B 109.5 . .
H7A C7 H7B 109.5 . .
C5 C7 H7C 109.5 . .
H7A C7 H7C 109.5 . .
H7B C7 H7C 109.5 . .
C9 C8 C5 107.0(5) . .
C9 C8 H8A 110.3 . .
C5 C8 H8A 110.3 . .
C9 C8 H8B 110.3 . .
C5 C8 H8B 110.3 . .
H8A C8 H8B 108.6 . .
C8 C9 C2 105.7(5) . .
C8 C9 H9A 110.6 . .
C2 C9 H9A 110.6 . .
C8 C9 H9B 110.6 . .
C2 C9 H9B 110.6 . .
H9A C9 H9B 108.7 . .
O3 C10 O2 118.8(6) . .
O3 C10 C11 120.3(6) . .
O2 C10 C11 120.9(6) . .
O3 C10 Tb1 60.3(3) . 6_654
O2 C10 Tb1 58.6(3) . 6_654
C11 C10 Tb1 176.9(5) . 6_654
C10 C11 H11A 109.5 . .
C10 C11 H11B 109.5 . .
H11A C11 H11B 109.5 . .
C10 C11 H11C 109.5 . .
H11A C11 H11C 109.5 . .
H11B C11 H11C 109.5 . .
C3 C12 H12A 109.5 . .
C3 C12 H12B 109.5 . .
H12A C12 H12B 109.5 . .
C3 C12 H12C 109.5 . .
H12A C12 H12C 109.5 . .
H12B C12 H12C 109.5 . .
C10 O2 Tb1 140.6(4) . .
C10 O2 Tb1 95.8(4) . 6_654
Tb1 O2 Tb1 117.08(13) . 6_654
C10 O3 Tb1 94.1(4) . 6_654
C1 O4 Tb1 134.9(4) . .
C1 O5 Tb1 146.2(4) . 5_565
C6 O6 Tb1 134.2(4) . 6_554
C6 O7 Tb1 143.6(4) . 1_455
O6 Tb1 O4 77.68(17) 5 .
O6 Tb1 O5 81.65(16) 5 6_654
O4 Tb1 O5 83.92(16) . 6_654
O6 Tb1 O7 108.07(17) 5 1_655
O4 Tb1 O7 157.68(17) . 1_655
O5 Tb1 O7 75.84(16) 6_654 1_655
O6 Tb1 O2 151.22(17) 5 .
O4 Tb1 O2 79.43(16) . .
O5 Tb1 O2 78.80(15) 6_654 .
O7 Tb1 O2 87.38(16) 1_655 .
O6 Tb1 O2 97.90(15) 5 5_565
O4 Tb1 O2 76.43(16) . 5_565
O5 Tb1 O2 159.93(15) 6_654 5_565
O7 Tb1 O2 122.66(15) 1_655 5_565
O2 Tb1 O2 93.41(11) . 5_565
O6 Tb1 O1 72.93(16) 5 .
O4 Tb1 O1 133.11(15) . .
O5 Tb1 O1 125.67(15) 6_654 .
O7 Tb1 O1 68.15(16) 1_655 .
O2 Tb1 O1 135.84(15) . .
O2 Tb1 O1 72.46(15) 5_565 .
O6 Tb1 O3 136.74(16) 5 5_565
O4 Tb1 O3 114.77(17) . 5_565
O5 Tb1 O3 138.41(14) 6_654 5_565
O7 Tb1 O3 76.40(16) 1_655 5_565
O2 Tb1 O3 69.56(16) . 5_565
O2 Tb1 O3 51.13(14) 5_565 5_565
O1 Tb1 O3 69.24(15) . 5_565
O6 Tb1 C10 119.32(18) 5 5_565
O4 Tb1 C10 95.20(17) . 5_565
O5 Tb1 C10 158.43(17) 6_654 5_565
O7 Tb1 C10 100.14(17) 1_655 5_565
O2 Tb1 C10 79.85(17) . 5_565
O2 Tb1 C10 25.59(13) 5_565 5_565
O1 Tb1 C10 69.71(18) . 5_565
O3 Tb1 C10 25.57(15) 5_565 5_565

loop_
_geom_bond_atom_site_label_1
_geom_bond_atom_site_label_2
_geom_bond_distance
_geom_bond_site_symmetry_2
C1 O4 1.255(7) .
C1 O5 1.260(7) .
C1 C2 1.528(8) .
C2 C9 1.529(8) .
C2 C3 1.556(8) .
C2 H1M 1.0354 .
C3 C4 1.516(9) .
C3 C12 1.527(9) .
C3 C5 1.567(8) .
C4 H4A 0.9600 .
C4 H4B 0.9600 .
C4 H4C 0.9600 .
C5 C6 1.515(8) .
C5 C7 1.529(9) .
C5 C8 1.535(9) .
C6 O6 1.241(7) .
C6 O7 1.253(7) .
C7 H7A 0.9600 .
C7 H7B 0.9600 .
C7 H7C 0.9600 .
C8 C9 1.527(9) .
C8 H8A 0.9700 .
C8 H8B 0.9700 .
C9 H9A 0.9700 .
C9 H9B 0.9700 .
C10 O3 1.259(7) .
C10 O2 1.263(6) .
C10 C11 1.494(9) .
C10 Tb1 2.909(7) 6_654
C11 H11A 0.9600 .
C11 H11B 0.9600 .
C11 H11C 0.9600 .
C12 H12A 0.9600 .
C12 H12B 0.9600 .
C12 H12C 0.9600 .
O1 Tb1 2.533(4) .
O2 Tb1 2.402(4) .
O2 Tb1 2.497(4) 6_654
O3 Tb1 2.534(4) 6_654
O4 Tb1 2.297(4) .
O5 Tb1 2.297(4) 5_565
O6 Tb1 2.293(4) 6_554
O7 Tb1 2.299(4) 1_455
Tb1 O6 2.293(4) 5
Tb1 O5 2.297(4) 6_654
Tb1 O7 2.299(4) 1_655
Tb1 O2 2.497(4) 5_565
Tb1 O3 2.534(4) 5_565
Tb1 C10 2.909(7) 5_565

loop_
_geom_torsion_atom_site_label_1
_geom_torsion_atom_site_label_2
_geom_torsion_atom_site_label_3
_geom_torsion_atom_site_label_4
_geom_torsion
_geom_torsion_site_symmetry_1
_geom_torsion_site_symmetry_4
O4 C1 C2 C9 156.9(5) . .
O5 C1 C2 C9 -22.1(7) . .
O4 C1 C2 C3 -80.9(6) . .
O5 C1 C2 C3 100.1(6) . .
C1 C2 C3 C4 -43.1(7) . .
C9 C2 C3 C4 84.1(6) . .
C1 C2 C3 C12 77.9(7) . .
C9 C2 C3 C12 -154.9(6) . .
C1 C2 C3 C5 -160.7(5) . .
C9 C2 C3 C5 -33.4(6) . .
C4 C3 C5 C6 44.9(7) . .
C12 C3 C5 C6 -76.7(7) . .
C2 C3 C5 C6 163.3(5) . .
C4 C3 C5 C7 164.6(6) . .
C12 C3 C5 C7 43.0(8) . .
C2 C3 C5 C7 -77.0(6) . .
C4 C3 C5 C8 -78.1(6) . .
C12 C3 C5 C8 160.3(6) . .
C2 C3 C5 C8 40.3(6) . .
C7 C5 C6 O6 -46.4(7) . .
C8 C5 C6 O6 -168.6(6) . .
C3 C5 C6 O6 75.7(7) . .
C7 C5 C6 O7 134.3(6) . .
C8 C5 C6 O7 12.1(8) . .
C3 C5 C6 O7 -103.6(6) . .
C6 C5 C8 C9 -153.9(5) . .
C7 C5 C8 C9 85.1(7) . .
C3 C5 C8 C9 -33.5(7) . .
C5 C8 C9 C2 12.8(8) . .
C1 C2 C9 C8 137.8(6) . .
C3 C2 C9 C8 13.4(7) . .
O3 C10 O2 Tb1 143.2(5) . .
C11 C10 O2 Tb1 -36.2(11) . .
Tb1 C10 O2 Tb1 147.4(7) 6_654 .
O3 C10 O2 Tb1 -4.3(7) . 6_654
C11 C10 O2 Tb1 176.4(6) . 6_654
O2 C10 O3 Tb1 4.2(6) . 6_654
C11 C10 O3 Tb1 -176.4(6) . 6_654
O5 C1 O4 Tb1 29.9(9) . .
C2 C1 O4 Tb1 -149.1(4) . .
O4 C1 O5 Tb1 3.3(11) . 5_565
C2 C1 O5 Tb1 -177.8(4) . 5_565
O7 C6 O6 Tb1 -1.3(9) . 6_554
C5 C6 O6 Tb1 179.4(4) . 6_554
O6 C6 O7 Tb1 53.7(10) . 1_455
C5 C6 O7 Tb1 -127.0(6) . 1_455
C1 O4 Tb1 O6 43.8(6) . 5
C1 O4 Tb1 O5 126.6(6) . 6_654
C1 O4 Tb1 O7 151.5(5) . 1_655
C1 O4 Tb1 O2 -153.7(6) . .
C1 O4 Tb1 O2 -57.6(6) . 5_565
C1 O4 Tb1 O1 -8.2(7) . .
C1 O4 Tb1 O3 -92.3(6) . 5_565
C1 O4 Tb1 C10 -75.1(6) . 5_565
C10 O2 Tb1 O6 115.3(8) . 5
Tb1 O2 Tb1 O6 -101.7(3) 6_654 5
C10 O2 Tb1 O4 77.5(7) . .
Tb1 O2 Tb1 O4 -139.4(2) 6_654 .
C10 O2 Tb1 O5 163.4(8) . 6_654
Tb1 O2 Tb1 O5 -53.61(19) 6_654 6_654
C10 O2 Tb1 O7 -120.5(7) . 1_655
Tb1 O2 Tb1 O7 22.5(2) 6_654 1_655
C10 O2 Tb1 O2 2.0(8) . 5_565
Tb1 O2 Tb1 O2 145.06(10) 6_654 5_565
C10 O2 Tb1 O1 -66.1(8) . .
Tb1 O2 Tb1 O1 76.9(3) 6_654 .
C10 O2 Tb1 O3 -44.1(7) . 5_565
Tb1 O2 Tb1 O3 98.9(2) 6_654 5_565
C10 O2 Tb1 C10 -19.8(7) . 5_565
Tb1 O2 Tb1 C10 123.3(2) 6_654 5_565
